data_1538456
loop_
_publ_author_name
'Palkina, K.K.'
'Kuz'mina, N.E.'
'Lesnikovich, A.I.'
'Selevich, A.F.'

_publ_section_title
;
 Synthesis and crystal structure of acid polyphosphates Ln H (P O3)4 (Ln=
 Sm, Eu)
;
_journal_name_full 'Zhurnal Neorganicheskoi Khimii'
_journal_page_first 208
_journal_page_last 212
_journal_volume 48
_journal_year 2003
_chemical_formula_sum 'Eu H O12 P4'
_chemical_name_systematic 'Eu H (P O3)4'
_space_group_IT_number 2
_symmetry_space_group_name_Hall '-P 1'
_symmetry_space_group_name_H-M 'P -1'
_cell_angle_alpha 98.93
_cell_angle_beta 112.46
_cell_angle_gamma 107.26
_cell_formula_units_Z 2
_cell_length_a 7.108
_cell_length_b 8.855
_cell_length_c 8.852
_cell_volume 468.384
_citation_journal_id_ASTM ZNOKAQ
_cod_data_source_file Palkina_ZNOKAQ_2003_432.cif
_cod_data_source_block H1Eu1O12P4
_cod_original_cell_volume 468.3842
_cod_original_formula_sum 'H1 Eu1 O12 P4'
_cod_database_code 1538456

loop_
_symmetry_equiv_pos_as_xyz
x,y,z
-x,-y,-z

loop_
_atom_site_label
_atom_site_type_symbol
_atom_site_fract_x
_atom_site_fract_y
_atom_site_fract_z
_atom_site_occupancy
_atom_site_U_iso_or_equiv
O6 O-2 0.167 0.319 0.551 1 0.0
O3 O-2 -0.463 0.14 0.666 1 0.0
O10 O-2 0.452 0.231 0.904 1 0.0
O4 O-2 -0.182 0.257 0.571 1 0.0
O7 O-2 0.168 0.348 0.839 1 0.0
O8 O-2 0.053 0.022 0.764 1 0.0
P1 P+5 -0.3872 0.2855 0.582 1 0.0
O11 O-2 0.806 0.194 0.971 1 0.0
O1 O-2 -0.319 0.457 0.699 1 0.0
Eu1 Eu+3 0.0939 0.2651 0.2602 1 0.0
H1 H+1 0.478 0.861 0.798 1 0.0
O12 O-2 0.439 0.937 0.813 1 0.0
O9 O-2 0.244 0.215 0.074 1 0.0
P2 P+5 0.0736 0.3819 0.6585 1 0.0
P3 P+5 0.2121 0.1903 0.8952 1 0.0
O5 O-2 0.101 0.563 0.699 1 0.0
O2 O-2 -0.565 0.231 0.402 1 0.0
P4 P+5 0.5738 0.128 0.8469 1 0.0
